data_1551568
loop_
_publ_author_name
'KUBO, Kanji'
'KURIBAYASHI, Daiki'
'ISOBE, Masahiro'
'MATSUMOTO, Taisuke'
'MORI, Akira'

_publ_section_title
;
 Crystal Structure of
 5-[4-(Dodecyloxy)benzoyloxy]-2-(hexadecanoyloxy)tropone
;
_journal_issue 0
_journal_name_full 'X-ray Structure Analysis Online'
_journal_page_first 27
_journal_paper_doi 10.2116/xraystruct.34.27
_journal_volume 34
_journal_year 2018
_chemical_formula_moiety 'C42 H64 O6'
_chemical_formula_sum 'C42 H64 O6'
_chemical_formula_weight 664.96
_space_group_crystal_system triclinic
_space_group_IT_number 2
_space_group_name_Hall '-P 1'
_space_group_name_H-M_alt 'P -1'
_symmetry_space_group_name_Hall '-P 1'
_symmetry_space_group_name_H-M 'P -1'
_atom_sites_solution_hydrogens geom
_atom_sites_solution_primary direct
_atom_sites_solution_secondary difmap
_cell_angle_alpha 92.51(2)
_cell_angle_beta 90.915(17)
_cell_angle_gamma 91.484(15)
_cell_formula_units_Z 2
_cell_length_a 5.400(2)
_cell_length_b 9.659(4)
_cell_length_c 37.485(16)
_cell_measurement_reflns_used 6376
_cell_measurement_temperature 123
_cell_measurement_theta_max 30.97
_cell_measurement_theta_min 2.61
_cell_volume 1952.3(14)
_computing_cell_refinement CrystalClear
_computing_data_collection 'CrystalClear (Rigaku Inc., 2008)'
_computing_data_reduction CrystalClear
_computing_molecular_graphics 'CrystalStructure 4.2'
_computing_publication_material 'CrystalStructure 4.2 (Rigaku, 2017)'
_computing_structure_refinement 'SHELXL97 (Sheldrick, 2008)'
_computing_structure_solution 'Il Milione (Burla, et al., 2007)'
_diffrn_ambient_temperature 123
_diffrn_detector_area_resol_mean 14.222
_diffrn_measured_fraction_theta_full 0.990
_diffrn_measured_fraction_theta_max 0.984
_diffrn_measurement_device_type 'Rigaku Saturn724'
_diffrn_measurement_method \w
_diffrn_radiation_type 'Mo K\a'
_diffrn_radiation_wavelength 0.71075
_diffrn_reflns_av_R_equivalents 0.0641
_diffrn_reflns_Laue_measured_fraction_full 0.990
_diffrn_reflns_Laue_measured_fraction_max 0.984
_diffrn_reflns_limit_h_max 6
_diffrn_reflns_limit_h_min -7
_diffrn_reflns_limit_k_max 12
_diffrn_reflns_limit_k_min -12
_diffrn_reflns_limit_l_max 48
_diffrn_reflns_limit_l_min -48
_diffrn_reflns_number 24833
_diffrn_reflns_point_group_measured_fraction_full 0.990
_diffrn_reflns_point_group_measured_fraction_max 0.984
_diffrn_reflns_theta_full 25.242
_diffrn_reflns_theta_max 27.483
_diffrn_reflns_theta_min 3.099
_diffrn_standards_number 0
_exptl_absorpt_coefficient_mu 0.073
_exptl_absorpt_correction_T_max 0.999
_exptl_absorpt_correction_T_min 0.896
_exptl_absorpt_correction_type multi-scan
_exptl_absorpt_process_details 'REQAB (Rigaku, 1998)'
_exptl_crystal_colour colorless
_exptl_crystal_density_diffrn 1.131
_exptl_crystal_density_method 'not measured'
_exptl_crystal_description prism
_exptl_crystal_F_000 728.00
_exptl_crystal_size_max 0.200
_exptl_crystal_size_mid 0.100
_exptl_crystal_size_min 0.020
_refine_diff_density_max 0.28
_refine_diff_density_min -0.28
_refine_ls_extinction_method none
_refine_ls_goodness_of_fit_ref 1.099
_refine_ls_hydrogen_treatment constr
_refine_ls_number_parameters 433
_refine_ls_number_reflns 8790
_refine_ls_number_restraints 0
_refine_ls_R_factor_all 0.1677
_refine_ls_R_factor_gt 0.1059
_refine_ls_shift/su_max 0.001
_refine_ls_structure_factor_coef Fsqd
_refine_ls_weighting_details 'w = 1/[\s^2^(Fo^2^)+(0.0477P)^2^+2.3479P] where P=(Fo^2^+2Fc^2^)/3'
_refine_ls_weighting_scheme calc
_refine_ls_wR_factor_gt 0.1815
_refine_ls_wR_factor_ref 0.2152
_reflns_Friedel_coverage 0.000
_reflns_number_gt 5268
_reflns_number_total 8790
_reflns_threshold_expression F^2^>2.0\s(F^2^)
_cod_data_source_file 34_27_1.txt
_cod_data_source_block 1
_cod_original_cell_volume 1952.5(14)
_cod_database_code 1551568
_shelxl_version_number 2014-1

loop_
_space_group_symop_id
_space_group_symop_operation_xyz
1 +X,+Y,+Z
2 -X,-Y,-Z

loop_
_atom_site_label
_atom_site_type_symbol
_atom_site_fract_x
_atom_site_fract_y
_atom_site_fract_z
_atom_site_U_iso_or_equiv
_atom_site_adp_type
_atom_site_occupancy
_atom_site_site_symmetry_order
_atom_site_calc_flag
_atom_site_refinement_flags_posn
_atom_site_refinement_flags_adp
O1 O 0.4575(4) 0.2744(3) 0.87932(6) 0.0432(6) Uani 1 1 d . .
O2 O 0.8302(4) 0.1314(2) 0.90168(5) 0.0344(5) Uani 1 1 d . .
O3 O 0.5310(5) -0.0260(2) 0.88509(6) 0.0463(7) Uani 1 1 d . .
O4 O 0.3592(4) 0.3375(2) 1.03278(6) 0.0422(6) Uani 1 1 d . .
O5 O 0.1151(4) 0.1444(2) 1.03270(6) 0.0383(6) Uani 1 1 d . .
O6 O -0.2481(4) 0.4784(2) 1.17127(5) 0.0322(5) Uani 1 1 d . .
C1 C 0.4749(6) 0.2672(3) 0.91219(8) 0.0323(7) Uani 1 1 d . .
C2 C 0.6724(6) 0.1868(3) 0.92757(8) 0.0283(7) Uani 1 1 d . .
C3 C 0.7337(6) 0.1652(3) 0.96190(8) 0.0334(7) Uani 1 1 d . .
H3 H 0.8739 0.1093 0.9651 0.040 Uiso 1 1 calc R U
C4 C 0.6217(6) 0.2127(4) 0.99405(8) 0.0376(8) Uani 1 1 d . .
H4 H 0.6908 0.1806 1.0155 0.045 Uiso 1 1 calc R U
C5 C 0.4298(6) 0.2977(4) 0.99769(8) 0.0347(8) Uani 1 1 d . .
C6 C 0.2857(6) 0.3576(4) 0.97078(9) 0.0399(8) Uani 1 1 d . .
H6 H 0.1582 0.4161 0.9791 0.048 Uiso 1 1 calc R U
C7 C 0.3044(6) 0.3428(4) 0.93480(9) 0.0396(8) Uani 1 1 d . .
H7 H 0.1832 0.3911 0.9220 0.048 Uiso 1 1 calc R U
C8 C 0.7218(6) 0.0316(3) 0.87850(8) 0.0318(7) Uani 1 1 d . .
C9 C 0.8780(6) 0.0049(3) 0.84651(8) 0.0314(7) Uani 1 1 d . .
H9A H 1.0503 -0.0108 0.8544 0.038 Uiso 1 1 calc R U
H9B H 0.8798 0.0878 0.8319 0.038 Uiso 1 1 calc R U
C10 C 0.7825(6) -0.1206(3) 0.82366(8) 0.0322(7) Uani 1 1 d . .
H10A H 0.6167 -0.1005 0.8138 0.039 Uiso 1 1 calc R U
H10B H 0.7633 -0.2007 0.8391 0.039 Uiso 1 1 calc R U
C11 C 0.9522(6) -0.1603(3) 0.79280(8) 0.0306(7) Uani 1 1 d . .
H11A H 0.9644 -0.0823 0.7766 0.037 Uiso 1 1 calc R U
H11B H 1.1204 -0.1761 0.8024 0.037 Uiso 1 1 calc R U
C12 C 0.8596(6) -0.2903(3) 0.77156(8) 0.0298(7) Uani 1 1 d . .
H12A H 0.7007 -0.2706 0.7595 0.036 Uiso 1 1 calc R U
H12B H 0.8275 -0.3650 0.7883 0.036 Uiso 1 1 calc R U
C13 C 1.0424(6) -0.3412(3) 0.74354(8) 0.0310(7) Uani 1 1 d . .
H13A H 1.2022 -0.3590 0.7556 0.037 Uiso 1 1 calc R U
H13B H 1.0721 -0.2668 0.7266 0.037 Uiso 1 1 calc R U
C14 C 0.9546(6) -0.4732(3) 0.72235(8) 0.0315(7) Uani 1 1 d . .
H14A H 0.9204 -0.5470 0.7392 0.038 Uiso 1 1 calc R U
H14B H 0.7975 -0.4548 0.7096 0.038 Uiso 1 1 calc R U
C15 C 1.1432(6) -0.5247(3) 0.69519(8) 0.0313(7) Uani 1 1 d . .
H15A H 1.1731 -0.4517 0.6779 0.038 Uiso 1 1 calc R U
H15B H 1.3019 -0.5397 0.7079 0.038 Uiso 1 1 calc R U
C16 C 1.0630(6) -0.6588(3) 0.67465(8) 0.0316(7) Uani 1 1 d . .
H16A H 0.9061 -0.6435 0.6616 0.038 Uiso 1 1 calc R U
H16B H 1.0307 -0.7316 0.6919 0.038 Uiso 1 1 calc R U
C17 C 1.2559(6) -0.7100(3) 0.64805(8) 0.0321(7) Uani 1 1 d . .
H17A H 1.2913 -0.6361 0.6312 0.039 Uiso 1 1 calc R U
H17B H 1.4116 -0.7272 0.6613 0.039 Uiso 1 1 calc R U
C18 C 1.1760(6) -0.8419(3) 0.62670(8) 0.0342(8) Uani 1 1 d . .
H18A H 1.0223 -0.8243 0.6131 0.041 Uiso 1 1 calc R U
H18B H 1.1375 -0.9155 0.6435 0.041 Uiso 1 1 calc R U
C19 C 1.3725(6) -0.8940(3) 0.60066(8) 0.0332(7) Uani 1 1 d . .
H19A H 1.4150 -0.8193 0.5844 0.040 Uiso 1 1 calc R U
H19B H 1.5243 -0.9145 0.6144 0.040 Uiso 1 1 calc R U
C20 C 1.2902(6) -1.0231(4) 0.57847(9) 0.0391(8) Uani 1 1 d . .
H20A H 1.1424 -1.0013 0.5640 0.047 Uiso 1 1 calc R U
H20B H 1.2407 -1.0964 0.5948 0.047 Uiso 1 1 calc R U
C21 C 1.4892(6) -1.0791(3) 0.55352(8) 0.0357(8) Uani 1 1 d . .
H21A H 1.5423 -1.0050 0.5377 0.043 Uiso 1 1 calc R U
H21B H 1.6351 -1.1036 0.5680 0.043 Uiso 1 1 calc R U
C22 C 1.4036(7) -1.2052(4) 0.53069(10) 0.0484(10) Uani 1 1 d . .
H22A H 1.2597 -1.1802 0.5158 0.058 Uiso 1 1 calc R U
H22B H 1.3474 -1.2787 0.5465 0.058 Uiso 1 1 calc R U
C23 C 1.6034(7) -1.2629(4) 0.50630(9) 0.0518(10) Uani 1 1 d . .
H23A H 1.7441 -1.2914 0.5208 0.062 Uiso 1 1 calc R U
H23B H 1.6588 -1.1912 0.4903 0.062 Uiso 1 1 calc R U
H23C H 1.5355 -1.3432 0.4921 0.062 Uiso 1 1 calc R U
C24 C 0.1860(6) 0.2524(3) 1.04769(8) 0.0315(7) Uani 1 1 d . .
C25 C 0.0902(6) 0.3119(3) 1.08162(7) 0.0281(7) Uani 1 1 d . .
C26 C 0.1998(6) 0.4275(3) 1.09920(8) 0.0304(7) Uani 1 1 d . .
H26 H 0.3481 0.4670 1.0903 0.036 Uiso 1 1 calc R U
C27 C 0.0951(6) 0.4861(3) 1.12975(8) 0.0301(7) Uani 1 1 d . .
H27 H 0.1707 0.5655 1.1417 0.036 Uiso 1 1 calc R U
C28 C -0.1203(6) 0.4277(3) 1.14258(7) 0.0266(7) Uani 1 1 d . .
C29 C -0.2264(6) 0.3076(3) 1.12575(8) 0.0309(7) Uani 1 1 d . .
H29 H -0.3717 0.2663 1.1351 0.037 Uiso 1 1 calc R U
C30 C -0.1209(6) 0.2491(3) 1.09564(8) 0.0293(7) Uani 1 1 d . .
H30 H -0.1912 0.1668 1.0845 0.035 Uiso 1 1 calc R U
C31 C -0.1761(6) 0.6139(3) 1.18618(8) 0.0278(7) Uani 1 1 d . .
H31A H -0.1520 0.6797 1.1669 0.033 Uiso 1 1 calc R U
H31B H -0.0190 0.6095 1.2000 0.033 Uiso 1 1 calc R U
C32 C -0.3827(6) 0.6603(3) 1.21024(8) 0.0312(7) Uani 1 1 d . .
H32A H -0.4120 0.5900 1.2282 0.037 Uiso 1 1 calc R U
H32B H -0.5368 0.6668 1.1958 0.037 Uiso 1 1 calc R U
C33 C -0.3246(6) 0.7990(3) 1.22915(8) 0.0335(7) Uani 1 1 d . .
H33A H -0.3023 0.8696 1.2110 0.040 Uiso 1 1 calc R U
H33B H -0.1657 0.7933 1.2425 0.040 Uiso 1 1 calc R U
C34 C -0.5231(6) 0.8470(3) 1.25508(8) 0.0327(7) Uani 1 1 d . .
H34A H -0.6795 0.8588 1.2415 0.039 Uiso 1 1 calc R U
H34B H -0.5532 0.7739 1.2723 0.039 Uiso 1 1 calc R U
C35 C -0.4550(6) 0.9824(3) 1.27564(8) 0.0317(7) Uani 1 1 d . .
H35A H -0.4312 1.0560 1.2584 0.038 Uiso 1 1 calc R U
H35B H -0.2949 0.9716 1.2883 0.038 Uiso 1 1 calc R U
C36 C -0.6474(6) 1.0290(3) 1.30276(8) 0.0317(7) Uani 1 1 d . .
H36A H -0.8057 1.0442 1.2900 0.038 Uiso 1 1 calc R U
H36B H -0.6765 0.9541 1.3195 0.038 Uiso 1 1 calc R U
C37 C -0.5689(6) 1.1613(3) 1.32398(8) 0.0315(7) Uani 1 1 d . .
H37A H -0.5379 1.2357 1.3071 0.038 Uiso 1 1 calc R U
H37B H -0.4112 1.1456 1.3368 0.038 Uiso 1 1 calc R U
C38 C -0.7602(6) 1.2106(3) 1.35108(8) 0.0309(7) Uani 1 1 d . .
H38A H -0.9178 1.2273 1.3383 0.037 Uiso 1 1 calc R U
H38B H -0.7920 1.1363 1.3679 0.037 Uiso 1 1 calc R U
C39 C -0.6771(6) 1.3428(3) 1.37217(8) 0.0329(7) Uani 1 1 d . .
H39A H -0.5210 1.3251 1.3852 0.039 Uiso 1 1 calc R U
H39B H -0.6416 1.4160 1.3552 0.039 Uiso 1 1 calc R U
C40 C -0.8663(6) 1.3959(3) 1.39887(8) 0.0325(7) Uani 1 1 d . .
H40A H -1.0228 1.4134 1.3859 0.039 Uiso 1 1 calc R U
H40B H -0.9012 1.3230 1.4160 0.039 Uiso 1 1 calc R U
C41 C -0.7813(6) 1.5279(4) 1.41950(9) 0.0391(8) Uani 1 1 d . .
H41A H -0.7444 1.6003 1.4023 0.047 Uiso 1 1 calc R U
H41B H -0.6258 1.5100 1.4327 0.047 Uiso 1 1 calc R U
C42 C -0.9718(7) 1.5825(4) 1.44603(9) 0.0476(10) Uani 1 1 d . .
H42A H -1.0036 1.5133 1.4639 0.057 Uiso 1 1 calc R U
H42B H -1.1264 1.6007 1.4332 0.057 Uiso 1 1 calc R U
H42C H -0.9074 1.6686 1.4580 0.057 Uiso 1 1 calc R U

loop_
_atom_site_aniso_label
_atom_site_aniso_U_11
_atom_site_aniso_U_22
_atom_site_aniso_U_33
_atom_site_aniso_U_23
_atom_site_aniso_U_13
_atom_site_aniso_U_12
O1 0.0501(16) 0.0521(16) 0.0277(12) 0.0043(11) 0.0052(10) 0.0025(12)
O2 0.0316(13) 0.0406(14) 0.0300(12) -0.0097(10) 0.0088(9) -0.0037(10)
O3 0.0482(16) 0.0425(15) 0.0468(15) -0.0130(11) 0.0221(12) -0.0161(12)
O4 0.0487(15) 0.0451(15) 0.0315(12) -0.0114(10) 0.0200(11) -0.0131(12)
O5 0.0434(15) 0.0347(13) 0.0361(13) -0.0059(10) 0.0115(10) -0.0048(11)
O6 0.0354(13) 0.0347(13) 0.0263(11) -0.0043(9) 0.0110(9) -0.0003(10)
C1 0.0352(19) 0.0331(18) 0.0286(17) 0.0014(13) 0.0076(13) -0.0045(15)
C2 0.0296(17) 0.0311(17) 0.0235(15) -0.0076(12) 0.0094(12) -0.0054(14)
C3 0.0339(19) 0.0339(18) 0.0320(17) -0.0023(14) 0.0026(14) 0.0004(15)
C4 0.038(2) 0.046(2) 0.0287(17) -0.0003(15) 0.0034(14) -0.0024(17)
C5 0.0328(19) 0.041(2) 0.0292(17) -0.0066(14) 0.0102(14) -0.0079(16)
C6 0.036(2) 0.039(2) 0.044(2) -0.0055(16) 0.0158(16) 0.0026(16)
C7 0.038(2) 0.043(2) 0.0387(19) 0.0033(15) 0.0075(15) 0.0046(16)
C8 0.0351(19) 0.0326(18) 0.0268(16) -0.0060(13) 0.0044(13) -0.0053(15)
C9 0.0361(19) 0.0301(17) 0.0276(16) -0.0027(13) 0.0103(13) -0.0042(15)
C10 0.0378(19) 0.0327(18) 0.0258(16) -0.0025(13) 0.0077(13) -0.0021(15)
C11 0.0334(18) 0.0312(17) 0.0268(16) -0.0043(13) 0.0096(13) -0.0033(14)
C12 0.0290(18) 0.0310(17) 0.0291(16) -0.0047(13) 0.0034(13) 0.0009(14)
C13 0.0289(18) 0.0379(19) 0.0259(16) -0.0032(13) 0.0059(13) -0.0017(15)
C14 0.0335(18) 0.0334(18) 0.0274(16) -0.0031(13) 0.0076(13) -0.0019(15)
C15 0.0333(18) 0.0340(18) 0.0261(16) -0.0058(13) 0.0050(13) 0.0009(14)
C16 0.0321(18) 0.0321(18) 0.0301(17) -0.0044(13) 0.0050(13) -0.0018(14)
C17 0.0320(19) 0.0335(18) 0.0304(17) -0.0048(13) 0.0082(13) -0.0014(15)
C18 0.0343(19) 0.0353(19) 0.0322(17) -0.0078(14) 0.0078(14) -0.0010(15)
C19 0.0328(19) 0.0358(19) 0.0304(17) -0.0069(14) 0.0073(13) 0.0009(15)
C20 0.040(2) 0.041(2) 0.0352(18) -0.0111(15) 0.0059(15) 0.0025(16)
C21 0.038(2) 0.0394(19) 0.0293(17) -0.0045(14) 0.0056(14) 0.0060(16)
C22 0.051(2) 0.051(2) 0.042(2) -0.0186(17) 0.0053(17) 0.0066(19)
C23 0.064(3) 0.054(2) 0.038(2) -0.0139(17) 0.0025(18) 0.022(2)
C24 0.0300(18) 0.0357(19) 0.0289(17) 0.0006(14) 0.0024(13) 0.0029(15)
C25 0.0301(17) 0.0321(17) 0.0227(15) 0.0036(12) 0.0062(12) 0.0047(14)
C26 0.0276(17) 0.0336(18) 0.0301(16) 0.0020(13) 0.0057(13) -0.0026(14)
C27 0.0306(18) 0.0319(18) 0.0272(16) -0.0037(13) 0.0068(13) -0.0042(14)
C28 0.0331(18) 0.0279(16) 0.0190(14) 0.0003(12) 0.0047(12) 0.0010(14)
C29 0.0294(18) 0.0355(18) 0.0277(16) 0.0006(13) 0.0064(13) -0.0013(14)
C30 0.0328(18) 0.0287(17) 0.0262(16) 0.0003(13) 0.0017(13) -0.0014(14)
C31 0.0303(18) 0.0254(16) 0.0271(15) -0.0071(12) 0.0030(12) -0.0014(13)
C32 0.0288(18) 0.0376(19) 0.0271(16) -0.0030(13) 0.0077(13) 0.0009(15)
C33 0.0341(19) 0.0333(18) 0.0326(17) -0.0051(14) 0.0078(14) -0.0007(15)
C34 0.0316(18) 0.0348(19) 0.0316(17) -0.0034(14) 0.0098(13) 0.0000(15)
C35 0.0321(18) 0.0296(18) 0.0327(17) -0.0079(13) 0.0048(13) -0.0025(14)
C36 0.0305(18) 0.0330(18) 0.0313(17) -0.0022(13) 0.0085(13) -0.0026(14)
C37 0.0327(18) 0.0307(18) 0.0306(17) -0.0063(13) 0.0045(13) -0.0026(14)
C38 0.0313(18) 0.0308(18) 0.0301(16) -0.0044(13) 0.0065(13) -0.0011(14)
C39 0.0323(19) 0.0344(18) 0.0314(17) -0.0046(14) 0.0058(13) -0.0003(15)
C40 0.0339(19) 0.0375(19) 0.0258(16) -0.0046(13) 0.0063(13) 0.0025(15)
C41 0.041(2) 0.042(2) 0.0338(18) -0.0122(15) 0.0038(15) 0.0065(17)
C42 0.053(2) 0.053(2) 0.0352(19) -0.0140(17) 0.0063(17) 0.0111(19)

loop_
_atom_type_symbol
_atom_type_description
_atom_type_scat_dispersion_real
_atom_type_scat_dispersion_imag
_atom_type_scat_source
C C 0.0033 0.0016
;
International Tables for Crystallography
(Vol. C, Tables 4.2.6.8 and 6.1.1.4)
;
H H 0.0000 0.0000
;
International Tables for Crystallography
(Vol. C, Table 6.1.1.4)
;
O O 0.0106 0.0060
;
International Tables for Crystallography
(Vol. C, Tables 4.2.6.8 and 6.1.1.4)
;

loop_
_geom_angle_atom_site_label_1
_geom_angle_atom_site_label_2
_geom_angle_atom_site_label_3
_geom_angle
C8 O2 C2 114.9(2)
C24 O4 C5 115.6(2)
C28 O6 C31 117.8(2)
O1 C1 C7 119.4(3)
O1 C1 C2 119.4(3)
C7 C1 C2 121.1(3)
C3 C2 O2 116.3(3)
C3 C2 C1 131.0(3)
O2 C2 C1 112.6(3)
C2 C3 C4 130.2(3)
C2 C3 H3 114.9
C4 C3 H3 114.9
C5 C4 C3 127.7(3)
C5 C4 H4 116.1
C3 C4 H4 116.1
C4 C5 O4 117.6(3)
C4 C5 C6 128.9(3)
O4 C5 C6 113.5(3)
C7 C6 C5 129.0(3)
C7 C6 H6 115.5
C5 C6 H6 115.5
C6 C7 C1 132.1(3)
C6 C7 H7 114.0
C1 C7 H7 114.0
O3 C8 O2 121.8(3)
O3 C8 C9 126.7(3)
O2 C8 C9 111.4(3)
C8 C9 C10 112.0(3)
C8 C9 H9A 109.2
C10 C9 H9A 109.2
C8 C9 H9B 109.2
C10 C9 H9B 109.2
H9A C9 H9B 107.9
C9 C10 C11 113.6(3)
C9 C10 H10A 108.9
C11 C10 H10A 108.9
C9 C10 H10B 108.9
C11 C10 H10B 108.9
H10A C10 H10B 107.7
C12 C11 C10 112.5(3)
C12 C11 H11A 109.1
C10 C11 H11A 109.1
C12 C11 H11B 109.1
C10 C11 H11B 109.1
H11A C11 H11B 107.8
C11 C12 C13 113.1(3)
C11 C12 H12A 109.0
C13 C12 H12A 109.0
C11 C12 H12B 109.0
C13 C12 H12B 109.0
H12A C12 H12B 107.8
C12 C13 C14 113.9(3)
C12 C13 H13A 108.8
C14 C13 H13A 108.8
C12 C13 H13B 108.8
C14 C13 H13B 108.8
H13A C13 H13B 107.7
C15 C14 C13 113.1(3)
C15 C14 H14A 109.0
C13 C14 H14A 109.0
C15 C14 H14B 109.0
C13 C14 H14B 109.0
H14A C14 H14B 107.8
C16 C15 C14 114.0(3)
C16 C15 H15A 108.8
C14 C15 H15A 108.8
C16 C15 H15B 108.8
C14 C15 H15B 108.8
H15A C15 H15B 107.7
C15 C16 C17 113.2(3)
C15 C16 H16A 108.9
C17 C16 H16A 108.9
C15 C16 H16B 108.9
C17 C16 H16B 108.9
H16A C16 H16B 107.8
C18 C17 C16 113.8(3)
C18 C17 H17A 108.8
C16 C17 H17A 108.8
C18 C17 H17B 108.8
C16 C17 H17B 108.8
H17A C17 H17B 107.7
C17 C18 C19 113.4(3)
C17 C18 H18A 108.9
C19 C18 H18A 108.9
C17 C18 H18B 108.9
C19 C18 H18B 108.9
H18A C18 H18B 107.7
C20 C19 C18 113.6(3)
C20 C19 H19A 108.9
C18 C19 H19A 108.9
C20 C19 H19B 108.9
C18 C19 H19B 108.9
H19A C19 H19B 107.7
C19 C20 C21 113.8(3)
C19 C20 H20A 108.8
C21 C20 H20A 108.8
C19 C20 H20B 108.8
C21 C20 H20B 108.8
H20A C20 H20B 107.7
C22 C21 C20 113.6(3)
C22 C21 H21A 108.8
C20 C21 H21A 108.8
C22 C21 H21B 108.8
C20 C21 H21B 108.8
H21A C21 H21B 107.7
C21 C22 C23 113.7(3)
C21 C22 H22A 108.8
C23 C22 H22A 108.8
C21 C22 H22B 108.8
C23 C22 H22B 108.8
H22A C22 H22B 107.7
C22 C23 H23A 109.5
C22 C23 H23B 109.5
H23A C23 H23B 109.5
C22 C23 H23C 109.5
H23A C23 H23C 109.5
H23B C23 H23C 109.5
O5 C24 O4 121.5(3)
O5 C24 C25 125.8(3)
O4 C24 C25 112.7(3)
C26 C25 C30 119.8(3)
C26 C25 C24 122.3(3)
C30 C25 C24 117.9(3)
C25 C26 C27 120.7(3)
C25 C26 H26 119.7
C27 C26 H26 119.7
C28 C27 C26 119.3(3)
C28 C27 H27 120.4
C26 C27 H27 120.4
O6 C28 C27 125.2(3)
O6 C28 C29 114.5(3)
C27 C28 C29 120.3(3)
C30 C29 C28 120.2(3)
C30 C29 H29 119.9
C28 C29 H29 119.9
C29 C30 C25 119.6(3)
C29 C30 H30 120.2
C25 C30 H30 120.2
O6 C31 C32 106.9(2)
O6 C31 H31A 110.4
C32 C31 H31A 110.4
O6 C31 H31B 110.4
C32 C31 H31B 110.4
H31A C31 H31B 108.6
C31 C32 C33 112.3(3)
C31 C32 H32A 109.1
C33 C32 H32A 109.1
C31 C32 H32B 109.1
C33 C32 H32B 109.1
H32A C32 H32B 107.9
C32 C33 C34 114.1(3)
C32 C33 H33A 108.7
C34 C33 H33A 108.7
C32 C33 H33B 108.7
C34 C33 H33B 108.7
H33A C33 H33B 107.6
C35 C34 C33 113.6(3)
C35 C34 H34A 108.9
C33 C34 H34A 108.9
C35 C34 H34B 108.9
C33 C34 H34B 108.9
H34A C34 H34B 107.7
C34 C35 C36 114.2(3)
C34 C35 H35A 108.7
C36 C35 H35A 108.7
C34 C35 H35B 108.7
C36 C35 H35B 108.7
H35A C35 H35B 107.6
C37 C36 C35 113.0(3)
C37 C36 H36A 109.0
C35 C36 H36A 109.0
C37 C36 H36B 109.0
C35 C36 H36B 109.0
H36A C36 H36B 107.8
C36 C37 C38 113.8(3)
C36 C37 H37A 108.8
C38 C37 H37A 108.8
C36 C37 H37B 108.8
C38 C37 H37B 108.8
H37A C37 H37B 107.7
C39 C38 C37 112.9(3)
C39 C38 H38A 109.0
C37 C38 H38A 109.0
C39 C38 H38B 109.0
C37 C38 H38B 109.0
H38A C38 H38B 107.8
C40 C39 C38 114.1(3)
C40 C39 H39A 108.7
C38 C39 H39A 108.7
C40 C39 H39B 108.7
C38 C39 H39B 108.7
H39A C39 H39B 107.6
C41 C40 C39 113.4(3)
C41 C40 H40A 108.9
C39 C40 H40A 108.9
C41 C40 H40B 108.9
C39 C40 H40B 108.9
H40A C40 H40B 107.7
C40 C41 C42 113.6(3)
C40 C41 H41A 108.8
C42 C41 H41A 108.8
C40 C41 H41B 108.8
C42 C41 H41B 108.8
H41A C41 H41B 107.7
C41 C42 H42A 109.5
C41 C42 H42B 109.5
H42A C42 H42B 109.5
C41 C42 H42C 109.5
H42A C42 H42C 109.5
H42B C42 H42C 109.5

loop_
_geom_bond_atom_site_label_1
_geom_bond_atom_site_label_2
_geom_bond_distance
O1 C1 1.239(3)
O2 C8 1.381(4)
O2 C2 1.400(3)
O3 C8 1.193(4)
O4 C24 1.371(4)
O4 C5 1.415(3)
O5 C24 1.213(4)
O6 C28 1.367(3)
O6 C31 1.442(3)
C1 C7 1.451(4)
C1 C2 1.461(4)
C2 C3 1.350(4)
C3 C4 1.421(4)
C3 H3 0.9500
C4 C5 1.343(5)
C4 H4 0.9500
C5 C6 1.417(5)
C6 C7 1.356(4)
C6 H6 0.9500
C7 H7 0.9500
C8 C9 1.494(4)
C9 C10 1.527(4)
C9 H9A 0.9900
C9 H9B 0.9900
C10 C11 1.529(4)
C10 H10A 0.9900
C10 H10B 0.9900
C11 C12 1.526(4)
C11 H11A 0.9900
C11 H11B 0.9900
C12 C13 1.527(4)
C12 H12A 0.9900
C12 H12B 0.9900
C13 C14 1.532(4)
C13 H13A 0.9900
C13 H13B 0.9900
C14 C15 1.528(4)
C14 H14A 0.9900
C14 H14B 0.9900
C15 C16 1.526(4)
C15 H15A 0.9900
C15 H15B 0.9900
C16 C17 1.530(4)
C16 H16A 0.9900
C16 H16B 0.9900
C17 C18 1.524(4)
C17 H17A 0.9900
C17 H17B 0.9900
C18 C19 1.533(4)
C18 H18A 0.9900
C18 H18B 0.9900
C19 C20 1.520(4)
C19 H19A 0.9900
C19 H19B 0.9900
C20 C21 1.530(4)
C20 H20A 0.9900
C20 H20B 0.9900
C21 C22 1.516(4)
C21 H21A 0.9900
C21 H21B 0.9900
C22 C23 1.526(5)
C22 H22A 0.9900
C22 H22B 0.9900
C23 H23A 0.9800
C23 H23B 0.9800
C23 H23C 0.9800
C24 C25 1.479(4)
C25 C26 1.386(4)
C25 C30 1.398(4)
C26 C27 1.390(4)
C26 H26 0.9500
C27 C28 1.382(4)
C27 H27 0.9500
C28 C29 1.401(4)
C29 C30 1.378(4)
C29 H29 0.9500
C30 H30 0.9500
C31 C32 1.511(4)
C31 H31A 0.9900
C31 H31B 0.9900
C32 C33 1.511(4)
C32 H32A 0.9900
C32 H32B 0.9900
C33 C34 1.526(4)
C33 H33A 0.9900
C33 H33B 0.9900
C34 C35 1.522(4)
C34 H34A 0.9900
C34 H34B 0.9900
C35 C36 1.528(4)
C35 H35A 0.9900
C35 H35B 0.9900
C36 C37 1.523(4)
C36 H36A 0.9900
C36 H36B 0.9900
C37 C38 1.530(4)
C37 H37A 0.9900
C37 H37B 0.9900
C38 C39 1.525(4)
C38 H38A 0.9900
C38 H38B 0.9900
C39 C40 1.524(4)
C39 H39A 0.9900
C39 H39B 0.9900
C40 C41 1.518(4)
C40 H40A 0.9900
C40 H40B 0.9900
C41 C42 1.530(4)
C41 H41A 0.9900
C41 H41B 0.9900
C42 H42A 0.9800
C42 H42B 0.9800
C42 H42C 0.9800

loop_
_geom_torsion_atom_site_label_1
_geom_torsion_atom_site_label_2
_geom_torsion_atom_site_label_3
_geom_torsion_atom_site_label_4
_geom_torsion
C8 O2 C2 C3 117.3(3)
C8 O2 C2 C1 -66.5(3)
O1 C1 C2 C3 178.5(3)
C7 C1 C2 C3 0.8(5)
O1 C1 C2 O2 3.0(4)
C7 C1 C2 O2 -174.8(3)
O2 C2 C3 C4 176.5(3)
C1 C2 C3 C4 1.1(6)
C2 C3 C4 C5 -3.3(6)
C3 C4 C5 O4 -176.3(3)
C3 C4 C5 C6 2.3(6)
C24 O4 C5 C4 -89.9(4)
C24 O4 C5 C6 91.3(4)
C4 C5 C6 C7 0.7(6)
O4 C5 C6 C7 179.3(3)
C5 C6 C7 C1 -1.9(7)
O1 C1 C7 C6 -177.5(4)
C2 C1 C7 C6 0.3(6)
C2 O2 C8 O3 -17.2(5)
C2 O2 C8 C9 165.1(3)
O3 C8 C9 C10 -6.8(5)
O2 C8 C9 C10 170.8(3)
C8 C9 C10 C11 -174.1(3)
C9 C10 C11 C12 177.1(3)
C10 C11 C12 C13 -173.1(3)
C11 C12 C13 C14 179.0(3)
C12 C13 C14 C15 -178.3(3)
C13 C14 C15 C16 178.1(3)
C14 C15 C16 C17 -179.0(3)
C15 C16 C17 C18 -178.6(3)
C16 C17 C18 C19 -178.9(3)
C17 C18 C19 C20 -178.2(3)
C18 C19 C20 C21 -177.6(3)
C19 C20 C21 C22 -178.3(3)
C20 C21 C22 C23 -178.9(3)
C5 O4 C24 O5 5.9(5)
C5 O4 C24 C25 -170.4(3)
O5 C24 C25 C26 172.4(3)
O4 C24 C25 C26 -11.5(4)
O5 C24 C25 C30 -8.8(5)
O4 C24 C25 C30 167.4(3)
C30 C25 C26 C27 -3.2(5)
C24 C25 C26 C27 175.6(3)
C25 C26 C27 C28 0.2(5)
C31 O6 C28 C27 9.9(4)
C31 O6 C28 C29 -169.4(3)
C26 C27 C28 O6 -176.9(3)
C26 C27 C28 C29 2.4(5)
O6 C28 C29 C30 177.5(3)
C27 C28 C29 C30 -1.9(5)
C28 C29 C30 C25 -1.2(5)
C26 C25 C30 C29 3.7(5)
C24 C25 C30 C29 -175.2(3)
C28 O6 C31 C32 165.3(3)
O6 C31 C32 C33 177.2(3)
C31 C32 C33 C34 -177.3(3)
C32 C33 C34 C35 176.4(3)
C33 C34 C35 C36 -177.8(3)
C34 C35 C36 C37 177.6(3)
C35 C36 C37 C38 179.5(3)
C36 C37 C38 C39 179.7(3)
C37 C38 C39 C40 178.9(3)
C38 C39 C40 C41 -179.7(3)
C39 C40 C41 C42 179.3(3)
